data_2213709
loop_
_publ_author_name
'Jun Zhao'
'Zhen-Hua Dang'
'Yong-Jing Wang'
'Ya-Zhen Ye'
'Li Xu'

_publ_section_title
;
 Bis(4-aminobenzenesulfonato-\k<i>N</i>)tetraaquanickel(II)
;
_journal_coeditor_code BV2057
_journal_issue 6
_journal_name_full 'Acta Crystallographica Section E'
_journal_page_first m1773
_journal_page_last m1773
_journal_paper_doi 10.1107/S1600536807025512
_journal_volume 63
_journal_year 2007
_chemical_formula_iupac '[Ni (C6 H2 O3 S)2 (H2 O)4]'
_chemical_formula_moiety 'C12 H20 N2 Ni O10 S2'
_chemical_formula_sum 'C12 H20 N2 Ni O10 S2'
_chemical_formula_weight 475.13
_chemical_name_systematic
;
Bis(4-aminobenzenesulfonato-\kN)tetraaquanickel(II)
;
_space_group_IT_number 15
_symmetry_cell_setting monoclinic
_symmetry_space_group_name_Hall '-C 2yc'
_symmetry_space_group_name_H-M 'C 1 2/c 1'
_atom_sites_solution_hydrogens geom
_atom_sites_solution_primary direct
_atom_sites_solution_secondary difmap
_audit_creation_method SHELXL-97
_cell_angle_alpha 90.00
_cell_angle_beta 106.593(9)
_cell_angle_gamma 90.00
_cell_formula_units_Z 4
_cell_length_a 20.800(11)
_cell_length_b 6.450(3)
_cell_length_c 13.566(7)
_cell_measurement_reflns_used 2071
_cell_measurement_temperature 293(2)
_cell_measurement_theta_max 27.4835
_cell_measurement_theta_min 2.0426
_cell_volume 1744.2(15)
_computing_cell_refinement 'SAINT (Bruker, 1997)'
_computing_data_collection 'SMART (Bruker, 1997)'
_computing_data_reduction SAINT
_computing_molecular_graphics 'SHELXTL (Bruker, 1999)'
_computing_publication_material SHELXTL
_computing_structure_refinement 'SHELXL97 (Sheldrick, 1997)'
_computing_structure_solution 'SHELXS97 (Sheldrick, 1997)'
_diffrn_ambient_temperature 173(2)
_diffrn_detector_area_resol_mean 14.6306
_diffrn_measured_fraction_theta_full 0.996
_diffrn_measured_fraction_theta_max 0.996
_diffrn_measurement_device_type 'Bruker SMART'
_diffrn_measurement_method CCD_Profile_fitting
_diffrn_radiation_monochromator graphite
_diffrn_radiation_source 'fine-focus sealed tube'
_diffrn_radiation_type MoK\a
_diffrn_radiation_wavelength 0.71073
_diffrn_reflns_av_R_equivalents 0.0273
_diffrn_reflns_av_sigmaI/netI 0.0264
_diffrn_reflns_limit_h_max 26
_diffrn_reflns_limit_h_min -26
_diffrn_reflns_limit_k_max 8
_diffrn_reflns_limit_k_min -7
_diffrn_reflns_limit_l_max 17
_diffrn_reflns_limit_l_min -17
_diffrn_reflns_number 6482
_diffrn_reflns_theta_full 27.48
_diffrn_reflns_theta_max 27.48
_diffrn_reflns_theta_min 2.04
_exptl_absorpt_coefficient_mu 1.410
_exptl_absorpt_correction_T_max 1.0000
_exptl_absorpt_correction_T_min 0.7346
_exptl_absorpt_correction_type multi-scan
_exptl_absorpt_process_details '(SADABS; Sheldrick, 1996)'
_exptl_crystal_colour Green
_exptl_crystal_density_diffrn 1.809
_exptl_crystal_density_method 'not measured'
_exptl_crystal_description Prism
_exptl_crystal_F_000 984
_exptl_crystal_size_max 0.18
_exptl_crystal_size_mid 0.12
_exptl_crystal_size_min 0.08
_refine_diff_density_max 0.441
_refine_diff_density_min -0.487
_refine_ls_extinction_method none
_refine_ls_goodness_of_fit_ref 1.004
_refine_ls_hydrogen_treatment mixed
_refine_ls_matrix_type full
_refine_ls_number_parameters 140
_refine_ls_number_reflns 1997
_refine_ls_number_restraints 9
_refine_ls_restrained_S_all 1.021
_refine_ls_R_factor_all 0.0387
_refine_ls_R_factor_gt 0.0304
_refine_ls_shift/su_max 0.030
_refine_ls_shift/su_mean 0.001
_refine_ls_structure_factor_coef Fsqd
_refine_ls_weighting_details 'calc w=1/[\s^2^(Fo^2^)+(0.0314P)^2^+10.4033P] where P=(Fo^2^+2Fc^2^)/3'
_refine_ls_weighting_scheme calc
_refine_ls_wR_factor_gt 0.0666
_refine_ls_wR_factor_ref 0.0912
_reflns_number_gt 1722
_reflns_number_total 1997
_reflns_threshold_expression I>2\s(I)
_cod_data_source_file bv2057.cif
_cod_data_source_block I
_cod_original_cell_volume 1744.1(15)
_cod_original_sg_symbol_H-M 'C 2/c'
_cod_database_code 2213709
_cod_database_fobs_code 2213709

loop_
_symmetry_equiv_pos_as_xyz
'x, y, z'
'-x, y, -z+1/2'
'x+1/2, y+1/2, z'
'-x+1/2, y+1/2, -z+1/2'
'-x, -y, -z'
'x, -y, z-1/2'
'-x+1/2, -y+1/2, -z'
'x+1/2, -y+1/2, z-1/2'

loop_
_atom_site_type_symbol
_atom_site_label
_atom_site_fract_x
_atom_site_fract_y
_atom_site_fract_z
_atom_site_U_iso_or_equiv
_atom_site_adp_type
_atom_site_calc_flag
_atom_site_refinement_flags
_atom_site_occupancy
Ni Ni1 0.5000 0.0000 1.0000 0.01645(14) Uani d S 1
S S1 0.87523(3) -0.09331(11) 1.20823(6) 0.01997(17) Uani d . 1
N N1 0.59233(12) 0.0734(4) 0.96894(19) 0.0206(5) Uani d D 1
H H1A 0.5919(18) 0.2081(18) 0.951(2) 0.029(9) Uiso d D 1
H H1B 0.596(2) -0.010(4) 0.917(2) 0.057(14) Uiso d D 1
C C1 0.78851(14) -0.0450(5) 1.1547(2) 0.0192(6) Uani d . 1
C C2 0.74470(15) -0.2073(5) 1.1195(3) 0.0278(7) Uani d . 1
H H2A 0.7593 -0.3463 1.1345 0.033 Uiso calc R 1
C C3 0.67935(15) -0.1665(5) 1.0622(2) 0.0257(7) Uani d . 1
H H3A 0.6490 -0.2780 1.0386 0.031 Uiso calc R 1
C C4 0.65795(13) 0.0354(4) 1.0390(2) 0.0186(6) Uani d . 1
C C5 0.70049(15) 0.1979(5) 1.0810(2) 0.0258(6) Uani d . 1
H H5C 0.6848 0.3367 1.0703 0.031 Uiso calc R 1
C C6 0.76580(15) 0.1582(5) 1.1385(2) 0.0256(7) Uani d . 1
H H6A 0.7951 0.2697 1.1669 0.031 Uiso calc R 1
O O1 0.89542(11) 0.0018(4) 1.31048(17) 0.0283(5) Uani d . 1
O O2 0.90761(11) 0.0044(4) 1.13772(19) 0.0306(5) Uani d . 1
O O3 0.88359(11) -0.3179(3) 1.21135(17) 0.0277(5) Uani d . 1
O O4 0.50276(11) -0.2964(3) 0.94394(17) 0.0264(5) Uani d D 1
H H4A 0.5372 -0.3104 0.9241 0.040 Uiso calc RD 1
H H4B 0.4639(7) -0.353(7) 0.907(3) 0.064(15) Uiso d D 1
O O5 0.45678(11) 0.1030(3) 0.85214(16) 0.0251(5) Uani d D 1
H H5A 0.4360 0.0050 0.8160 0.038 Uiso calc RD 1
H H5B 0.4369(15) 0.2296(19) 0.841(3) 0.058(14) Uiso d D 1

loop_
_atom_site_aniso_label
_atom_site_aniso_U_11
_atom_site_aniso_U_22
_atom_site_aniso_U_33
_atom_site_aniso_U_12
_atom_site_aniso_U_13
_atom_site_aniso_U_23
Ni1 0.0141(2) 0.0153(2) 0.0175(3) 0.0006(2) 0.00051(18) -0.0002(2)
S1 0.0164(3) 0.0181(3) 0.0224(4) 0.0030(3) 0.0008(3) 0.0010(3)
N1 0.0171(11) 0.0202(12) 0.0223(12) 0.0002(10) 0.0021(10) 0.0019(10)
C1 0.0148(12) 0.0233(15) 0.0171(13) 0.0014(11) 0.0008(10) -0.0003(11)
C2 0.0247(15) 0.0174(14) 0.0364(18) 0.0034(12) 0.0011(13) 0.0044(13)
C3 0.0202(14) 0.0199(14) 0.0330(17) -0.0040(12) 0.0011(12) -0.0011(13)
C4 0.0145(12) 0.0223(15) 0.0191(13) 0.0021(11) 0.0049(10) 0.0010(11)
C5 0.0222(14) 0.0191(14) 0.0332(17) 0.0048(12) 0.0033(12) -0.0016(13)
C6 0.0203(14) 0.0199(14) 0.0324(17) -0.0018(12) 0.0009(12) -0.0050(13)
O1 0.0256(11) 0.0279(12) 0.0257(11) 0.0014(10) -0.0018(9) -0.0051(10)
O2 0.0240(11) 0.0306(12) 0.0392(13) 0.0041(10) 0.0125(10) 0.0084(11)
O3 0.0289(11) 0.0194(11) 0.0292(12) 0.0073(9) -0.0005(9) 0.0005(9)
O4 0.0239(10) 0.0200(11) 0.0341(12) -0.0023(9) 0.0065(9) -0.0085(9)
O5 0.0285(11) 0.0200(11) 0.0209(11) 0.0016(9) -0.0025(9) 0.0004(9)

loop_
_atom_type_symbol
_atom_type_description
_atom_type_scat_dispersion_real
_atom_type_scat_dispersion_imag
_atom_type_scat_source
C C 0.0033 0.0016 'International Tables Vol C Tables 4.2.6.8 and 6.1.1.4'
H H 0.0000 0.0000 'International Tables Vol C Tables 4.2.6.8 and 6.1.1.4'
N N 0.0061 0.0033 'International Tables Vol C Tables 4.2.6.8 and 6.1.1.4'
O O 0.0106 0.0060 'International Tables Vol C Tables 4.2.6.8 and 6.1.1.4'
S S 0.1246 0.1234 'International Tables Vol C Tables 4.2.6.8 and 6.1.1.4'
Ni Ni 0.3393 1.1124 'International Tables Vol C Tables 4.2.6.8 and 6.1.1.4'

loop_
_geom_angle_atom_site_label_1
_geom_angle_atom_site_label_2
_geom_angle_atom_site_label_3
_geom_angle_site_symmetry_1
_geom_angle_site_symmetry_3
_geom_angle
_geom_angle_publ_flag
O5 Ni1 O5 . 5_657 180.0000(10) y
O5 Ni1 O4 . . 89.45(9) y
O5 Ni1 O4 5_657 . 90.55(9) y
O5 Ni1 O4 . 5_657 90.55(9) y
O5 Ni1 O4 5_657 5_657 89.45(9) y
O4 Ni1 O4 . 5_657 180.0 y
O5 Ni1 N1 . 5_657 95.55(9) y
O5 Ni1 N1 5_657 5_657 84.45(9) y
O4 Ni1 N1 . 5_657 89.34(10) y
O4 Ni1 N1 5_657 5_657 90.66(10) y
O5 Ni1 N1 . . 84.45(9) y
O5 Ni1 N1 5_657 . 95.55(9) y
O4 Ni1 N1 . . 90.66(10) y
O4 Ni1 N1 5_657 . 89.34(10) y
N1 Ni1 N1 5_657 . 180.0000(10) y
O3 S1 O2 . . 111.96(14) ?
O3 S1 O1 . . 112.91(14) ?
O2 S1 O1 . . 112.23(15) ?
O3 S1 C1 . . 106.63(14) ?
O2 S1 C1 . . 105.20(14) ?
O1 S1 C1 . . 107.33(13) ?
C4 N1 Ni1 . . 124.58(19) y
C4 N1 H1A . . 106(2) ?
Ni1 N1 H1A . . 109(2) ?
C4 N1 H1B . . 98(3) ?
Ni1 N1 H1B . . 107(3) ?
H1A N1 H1B . . 111.5(16) ?
C2 C1 C6 . . 120.0(3) ?
C2 C1 S1 . . 120.2(2) ?
C6 C1 S1 . . 119.5(2) ?
C1 C2 C3 . . 119.7(3) ?
C1 C2 H2A . . 120.1 ?
C3 C2 H2A . . 120.1 ?
C4 C3 C2 . . 120.5(3) ?
C4 C3 H3A . . 119.8 ?
C2 C3 H3A . . 119.8 ?
C3 C4 C5 . . 119.5(3) ?
C3 C4 N1 . . 119.4(3) ?
C5 C4 N1 . . 121.0(3) ?
C6 C5 C4 . . 120.1(3) ?
C6 C5 H5C . . 120.0 ?
C4 C5 H5C . . 120.0 ?
C5 C6 C1 . . 119.9(3) ?
C5 C6 H6A . . 120.0 ?
C1 C6 H6A . . 120.0 ?
Ni1 O4 H4A . . 109.5 y
Ni1 O4 H4B . . 118(2) y
H4A O4 H4B . . 119.4 y
Ni1 O5 H5A . . 109.5 y
Ni1 O5 H5B . . 120(2) y
H5A O5 H5B . . 116.5 y

loop_
_geom_bond_atom_site_label_1
_geom_bond_atom_site_label_2
_geom_bond_site_symmetry_2
_geom_bond_distance
_geom_bond_publ_flag
Ni1 O5 . 2.060(2) y
Ni1 O5 5_657 2.060(2) y
Ni1 O4 . 2.064(2) y
Ni1 O4 5_657 2.064(2) y
Ni1 N1 5_657 2.133(3) y
Ni1 N1 . 2.133(3) y
S1 O3 . 1.458(2) ?
S1 O2 . 1.461(2) ?
S1 O1 . 1.464(2) ?
S1 C1 . 1.769(3) ?
N1 C4 . 1.444(4) ?
N1 H1A . 0.900(10) ?
N1 H1B . 0.905(10) ?
C1 C2 . 1.381(4) ?
C1 C6 . 1.389(4) ?
C2 C3 . 1.385(4) ?
C2 H2A . 0.9500 ?
C3 C4 . 1.384(4) ?
C3 H3A . 0.9500 ?
C4 C5 . 1.385(4) ?
C5 C6 . 1.384(4) ?
C5 H5C . 0.9500 ?
C6 H6A . 0.9500 ?
O4 H4A . 0.8400 ?
O4 H4B . 0.898(10) ?
O5 H5A . 0.8400 ?
O5 H5B . 0.908(10) ?

loop_
_geom_hbond_atom_site_label_D
_geom_hbond_atom_site_label_H
_geom_hbond_atom_site_label_A
_geom_hbond_site_symmetry_A
_geom_hbond_distance_DH
_geom_hbond_distance_HA
_geom_hbond_distance_DA
_geom_hbond_angle_DHA
N1 H1A O2 7_657 0.900(10) 2.215(15) 3.084(4) 162(3)
N1 H1B O3 7_647 0.905(10) 2.209(13) 3.106(4) 171(4)
O4 H4A S1 7_647 0.84 2.96 3.768(3) 160.9
O4 H4B O1 8_445 0.898(10) 1.896(14) 2.777(3) 166(2)
O4 H4B S1 8_445 0.898(10) 2.82(3) 3.595(3) 145(3)
O5 H5A O3 8_445 0.84 1.94 2.773(3) 168.9
O5 H5B O1 8_455 0.908(10) 1.927(11) 2.834(3) 177(4)

loop_
_geom_torsion_atom_site_label_1
_geom_torsion_atom_site_label_2
_geom_torsion_atom_site_label_3
_geom_torsion_atom_site_label_4
_geom_torsion_site_symmetry_1
_geom_torsion
O5 Ni1 N1 C4 . -176.5(2)
O5 Ni1 N1 C4 5_657 3.5(2)
O4 Ni1 N1 C4 . -87.1(2)
O4 Ni1 N1 C4 5_657 92.9(2)
N1 Ni1 N1 C4 5_657 1E1(10)
O3 S1 C1 C2 . -4.2(3)
O2 S1 C1 C2 . 114.9(3)
O1 S1 C1 C2 . -125.4(3)
O3 S1 C1 C6 . -177.5(2)
O2 S1 C1 C6 . -58.4(3)
O1 S1 C1 C6 . 61.3(3)
C6 C1 C2 C3 . 4.3(5)
S1 C1 C2 C3 . -169.0(3)
C1 C2 C3 C4 . 0.8(5)
C2 C3 C4 C5 . -5.7(5)
C2 C3 C4 N1 . 172.5(3)
Ni1 N1 C4 C3 . 66.7(4)
Ni1 N1 C4 C5 . -115.1(3)
C3 C4 C5 C6 . 5.5(5)
N1 C4 C5 C6 . -172.7(3)
C4 C5 C6 C1 . -0.4(5)
C2 C1 C6 C5 . -4.5(5)
S1 C1 C6 C5 . 168.8(2)
